data_4512024
loop_
_publ_author_name
'Swapna, Battini'
'Maddileti, D.'
'Nangia, Ashwini'

_publ_section_title
;
 Cocrystals of the Tuberculosis Drug Isoniazid: Polymorphism,
 Isostructurality, and Stability
;
_journal_issue 11
_journal_name_full 'Crystal Growth &amp; Design'
_journal_page_first 5991
_journal_paper_doi 10.1021/cg501182t
_journal_volume 14
_journal_year 2014
_chemical_formula_moiety 'C6 H7 N3 O, C6 H6 O2'
_chemical_formula_sum 'C12 H13 N3 O3'
_chemical_formula_weight 247.25
_chemical_melting_point 388
_chemical_name_common Isoniazid-Resorcinol
_chemical_name_systematic
; 
 Isonicotinohydrazide-Benzene-1,3-diol 
;
_space_group_IT_number 14
_symmetry_cell_setting monoclinic
_symmetry_space_group_name_Hall '-P 2ybc'
_symmetry_space_group_name_H-M 'P 1 21/c 1'
_atom_sites_solution_hydrogens geom
_atom_sites_solution_primary direct
_atom_sites_solution_secondary difmap
_audit_creation_method SHELXL-97
_cell_angle_alpha 90.00
_cell_angle_beta 96.618(10)
_cell_angle_gamma 90.00
_cell_formula_units_Z 4
_cell_length_a 5.0623(5)
_cell_length_b 16.119(2)
_cell_length_c 14.6266(15)
_cell_measurement_reflns_used 1038
_cell_measurement_temperature 298(2)
_cell_measurement_theta_max 27.4510
_cell_measurement_theta_min 4.3430
_cell_volume 1185.6(2)
_computing_cell_refinement
;
CrysAlisPro, Agilent Technologies,
Version 1.171.36.28 (release 01-02-2013 CrysAlis171 .NET)
(compiled Feb  1 2013,16:14:44)
;
_computing_data_collection
;
CrysAlisPro, Agilent Technologies,
Version 1.171.36.28 (release 01-02-2013 CrysAlis171 .NET)
(compiled Feb  1 2013,16:14:44)
;
_computing_data_reduction
;
CrysAlisPro, Agilent Technologies,
Version 1.171.36.28 (release 01-02-2013 CrysAlis171 .NET)
(compiled Feb  1 2013,16:14:44)
;
_computing_structure_refinement 'SHELXL-97 (Sheldrick, 1997)'
_computing_structure_solution 'SHELXS-97 (Sheldrick, 1990)'
_diffrn_ambient_temperature 298(2)
_diffrn_detector_area_resol_mean 16.3291
_diffrn_measured_fraction_theta_full 0.999
_diffrn_measured_fraction_theta_max 0.999
_diffrn_measurement_device_type 'Xcalibur, Eos, Gemini'
_diffrn_measurement_method '\w scans'
_diffrn_radiation_monochromator graphite
_diffrn_radiation_source 'Enhance (Mo) X-ray Source'
_diffrn_radiation_type MoK\a
_diffrn_radiation_wavelength 0.71073
_diffrn_reflns_av_R_equivalents 0.0320
_diffrn_reflns_av_sigmaI/netI 0.0669
_diffrn_reflns_limit_h_max 6
_diffrn_reflns_limit_h_min -5
_diffrn_reflns_limit_k_max 19
_diffrn_reflns_limit_k_min -20
_diffrn_reflns_limit_l_max 7
_diffrn_reflns_limit_l_min -18
_diffrn_reflns_number 4690
_diffrn_reflns_theta_full 26.37
_diffrn_reflns_theta_max 26.37
_diffrn_reflns_theta_min 2.80
_exptl_absorpt_coefficient_mu 0.102
_exptl_absorpt_correction_T_max 1.00000
_exptl_absorpt_correction_T_min 0.75424
_exptl_absorpt_correction_type multi-scan
_exptl_absorpt_process_details
;
CrysAlisPro, Agilent Technologies,
Version 1.171.36.28 (release 01-02-2013 CrysAlis171 .NET)
(compiled Feb  1 2013,16:14:44)
Empirical absorption correction using spherical harmonics,
 implemented in SCALE3 ABSPACK scaling algorithm.
;
_exptl_crystal_colour colorless
_exptl_crystal_density_diffrn 1.385
_exptl_crystal_density_method 'not measured'
_exptl_crystal_description block
_exptl_crystal_F_000 520
_exptl_crystal_size_max 0.36
_exptl_crystal_size_mid 0.30
_exptl_crystal_size_min 0.28
_refine_diff_density_max 0.178
_refine_diff_density_min -0.194
_refine_diff_density_rms 0.044
_refine_ls_extinction_method none
_refine_ls_goodness_of_fit_ref 1.015
_refine_ls_hydrogen_treatment mixed
_refine_ls_matrix_type full
_refine_ls_number_parameters 179
_refine_ls_number_reflns 2427
_refine_ls_number_restraints 0
_refine_ls_restrained_S_all 1.015
_refine_ls_R_factor_all 0.0990
_refine_ls_R_factor_gt 0.0535
_refine_ls_shift/su_max 0.000
_refine_ls_shift/su_mean 0.000
_refine_ls_structure_factor_coef Fsqd
_refine_ls_weighting_details 'calc w=1/[\s^2^(Fo^2^)+(0.0361P)^2^+0.0000P] where P=(Fo^2^+2Fc^2^)/3'
_refine_ls_weighting_scheme calc
_refine_ls_wR_factor_gt 0.0957
_refine_ls_wR_factor_ref 0.1184
_reflns_number_gt 1451
_reflns_number_total 2427
_reflns_threshold_expression >2sigma(I)
_cod_data_source_file cg501182t_si_004.cif
_cod_data_source_block INH-RES
_cod_depositor_comments
;
The following automatic conversions were performed:

'_chemical_melting_point' value '388K' was changed to '388' - the
value should be numeric and without a unit designator.

Automatic conversion script
Id: cif_fix_values 2281 2013-09-26 08:29:07Z andrius 

 Adding full bibliography for 4512020--4512025.cif.
;
_cod_original_sg_symbol_H-M P21/c
_cod_database_code 4512024

loop_
_symmetry_equiv_pos_as_xyz
'x, y, z'
'-x, y+1/2, -z+1/2'
'-x, -y, -z'
'x, -y-1/2, z-1/2'

loop_
_atom_site_label
_atom_site_type_symbol
_atom_site_fract_x
_atom_site_fract_y
_atom_site_fract_z
_atom_site_U_iso_or_equiv
_atom_site_adp_type
_atom_site_occupancy
_atom_site_symmetry_multiplicity
_atom_site_calc_flag
_atom_site_refinement_flags
O1 O 0.4175(3) 0.43713(9) 0.61568(10) 0.0462(4) Uani 1 1 d .
N3 N 0.7869(4) 0.41437(15) 0.49537(13) 0.0445(5) Uani 1 1 d .
O3 O 0.2318(4) 0.34276(11) 0.42368(11) 0.0549(5) Uani 1 1 d .
N2 N 0.8392(3) 0.41398(11) 0.59204(12) 0.0404(5) Uani 1 1 d .
H2A H 1.0001 0.4069 0.6168 0.048 Uiso 1 1 calc R
C6 C 0.6496(4) 0.42406(12) 0.64604(15) 0.0329(5) Uani 1 1 d .
C3 C 0.7292(4) 0.41717(12) 0.74670(14) 0.0324(5) Uani 1 1 d .
O2 O -0.1536(3) 0.41097(11) 0.12360(13) 0.0637(6) Uani 1 1 d .
C9 C 0.2240(4) 0.33753(13) 0.33040(15) 0.0385(6) Uani 1 1 d .
C8 C 0.0326(4) 0.37684(13) 0.27189(15) 0.0415(6) Uani 1 1 d .
H8 H -0.0978 0.4084 0.2954 0.050 Uiso 1 1 calc R
C4 C 0.9346(4) 0.36780(13) 0.78451(15) 0.0431(6) Uani 1 1 d .
H4 H 1.0382 0.3384 0.7471 0.052 Uiso 1 1 calc R
C11 C 0.4157(5) 0.28369(14) 0.20302(17) 0.0502(7) Uani 1 1 d .
H11 H 0.5469 0.2524 0.1797 0.060 Uiso 1 1 calc R
C7 C 0.0344(5) 0.36944(14) 0.17860(16) 0.0432(6) Uani 1 1 d .
N1 N 0.8481(4) 0.40292(13) 0.93544(13) 0.0542(6) Uani 1 1 d .
C10 C 0.4181(5) 0.29125(13) 0.29661(16) 0.0451(6) Uani 1 1 d .
H10 H 0.5493 0.2654 0.3364 0.054 Uiso 1 1 calc R
C5 C 0.9836(5) 0.36286(14) 0.87856(16) 0.0489(7) Uani 1 1 d .
H5 H 1.1219 0.3289 0.9035 0.059 Uiso 1 1 calc R
C2 C 0.5872(5) 0.45898(15) 0.80522(16) 0.0539(7) Uani 1 1 d .
H2 H 0.4461 0.4929 0.7825 0.065 Uiso 1 1 calc R
C12 C 0.2243(5) 0.32126(14) 0.14323(16) 0.0488(7) Uani 1 1 d .
H12 H 0.2222 0.3145 0.0800 0.059 Uiso 1 1 calc R
C1 C 0.6538(6) 0.45061(18) 0.89739(17) 0.0700(9) Uani 1 1 d .
H1 H 0.5560 0.4805 0.9363 0.084 Uiso 1 1 calc R
H3A H 0.736(5) 0.4698(14) 0.4773(16) 0.065(8) Uiso 1 1 d .
H3B H 0.648(5) 0.3826(15) 0.4821(17) 0.072(10) Uiso 1 1 d .
H2B H -0.129(6) 0.4051(18) 0.056(2) 0.114(12) Uiso 1 1 d .
H3C H 0.079(6) 0.3688(18) 0.444(2) 0.107(12) Uiso 1 1 d .

loop_
_atom_site_aniso_label
_atom_site_aniso_U_11
_atom_site_aniso_U_22
_atom_site_aniso_U_33
_atom_site_aniso_U_23
_atom_site_aniso_U_13
_atom_site_aniso_U_12
O1 0.0275(9) 0.0714(10) 0.0392(10) 0.0072(8) 0.0015(7) 0.0058(8)
N3 0.0405(13) 0.0676(15) 0.0255(11) 0.0027(10) 0.0038(9) 0.0007(12)
O3 0.0501(12) 0.0798(12) 0.0331(10) -0.0062(9) -0.0018(8) 0.0074(10)
N2 0.0283(11) 0.0654(12) 0.0268(10) 0.0020(9) 0.0006(8) 0.0042(9)
C6 0.0287(13) 0.0376(12) 0.0325(13) 0.0010(10) 0.0033(10) 0.0002(10)
C3 0.0309(12) 0.0390(11) 0.0273(12) -0.0015(9) 0.0042(9) -0.0014(9)
O2 0.0614(13) 0.0929(13) 0.0370(11) 0.0108(10) 0.0059(9) 0.0271(10)
C9 0.0366(14) 0.0451(12) 0.0331(13) -0.0012(11) 0.0016(10) -0.0063(10)
C8 0.0404(14) 0.0487(13) 0.0365(14) -0.0005(11) 0.0091(10) 0.0049(11)
C4 0.0427(15) 0.0547(14) 0.0321(13) -0.0017(11) 0.0055(11) 0.0108(11)
C11 0.0470(16) 0.0517(14) 0.0539(17) -0.0038(13) 0.0139(13) 0.0068(12)
C7 0.0398(14) 0.0545(14) 0.0357(14) 0.0055(12) 0.0053(11) 0.0005(11)
N1 0.0640(15) 0.0705(14) 0.0285(12) 0.0003(10) 0.0063(10) 0.0135(12)
C10 0.0405(15) 0.0521(13) 0.0425(15) 0.0026(12) 0.0039(11) 0.0043(11)
C5 0.0515(16) 0.0585(15) 0.0357(15) 0.0034(12) 0.0002(12) 0.0098(12)
C2 0.0545(17) 0.0717(17) 0.0362(15) -0.0011(13) 0.0077(12) 0.0244(13)
C12 0.0555(17) 0.0584(15) 0.0335(14) -0.0006(12) 0.0093(12) 0.0045(12)
C1 0.077(2) 0.099(2) 0.0360(15) -0.0087(15) 0.0140(14) 0.0361(17)

loop_
_atom_type_symbol
_atom_type_description
_atom_type_scat_dispersion_real
_atom_type_scat_dispersion_imag
_atom_type_scat_source
C C 0.0033 0.0016 'International Tables Vol C Tables 4.2.6.8 and 6.1.1.4'
H H 0.0000 0.0000 'International Tables Vol C Tables 4.2.6.8 and 6.1.1.4'
N N 0.0061 0.0033 'International Tables Vol C Tables 4.2.6.8 and 6.1.1.4'
O O 0.0106 0.0060 'International Tables Vol C Tables 4.2.6.8 and 6.1.1.4'

loop_
_geom_angle_atom_site_label_1
_geom_angle_atom_site_label_2
_geom_angle_atom_site_label_3
_geom_angle
N2 N3 H3A 107.2(14)
N2 N3 H3B 105.8(17)
H3A N3 H3B 107(2)
C9 O3 H3C 113.8(18)
C6 N2 N3 122.29(18)
C6 N2 H2A 118.9
N3 N2 H2A 118.9
O1 C6 N2 122.5(2)
O1 C6 C3 120.8(2)
N2 C6 C3 116.78(19)
C2 C3 C4 117.7(2)
C2 C3 C6 118.99(19)
C4 C3 C6 123.3(2)
C7 O2 H2B 112.1(17)
O3 C9 C10 117.1(2)
O3 C9 C8 122.2(2)
C10 C9 C8 120.7(2)
C7 C8 C9 119.7(2)
C7 C8 H8 120.1
C9 C8 H8 120.1
C5 C4 C3 118.6(2)
C5 C4 H4 120.7
C3 C4 H4 120.7
C12 C11 C10 121.4(2)
C12 C11 H11 119.3
C10 C11 H11 119.3
O2 C7 C8 117.7(2)
O2 C7 C12 121.9(2)
C8 C7 C12 120.4(2)
C5 N1 C1 116.1(2)
C9 C10 C11 118.9(2)
C9 C10 H10 120.5
C11 C10 H10 120.5
N1 C5 C4 124.2(2)
N1 C5 H5 117.9
C4 C5 H5 117.9
C1 C2 C3 119.2(2)
C1 C2 H2 120.4
C3 C2 H2 120.4
C11 C12 C7 118.8(2)
C11 C12 H12 120.6
C7 C12 H12 120.6
N1 C1 C2 124.3(2)
N1 C1 H1 117.8
C2 C1 H1 117.8

loop_
_geom_bond_atom_site_label_1
_geom_bond_atom_site_label_2
_geom_bond_distance
O1 C6 1.226(2)
N3 N2 1.408(2)
N3 H3A 0.96(2)
N3 H3B 0.87(3)
O3 C9 1.363(3)
O3 H3C 0.95(3)
N2 C6 1.321(3)
N2 H2A 0.8600
C6 C3 1.485(3)
C3 C2 1.359(3)
C3 C4 1.374(3)
O2 C7 1.351(2)
O2 H2B 1.01(3)
C9 C10 1.370(3)
C9 C8 1.372(3)
C8 C7 1.371(3)
C8 H8 0.9300
C4 C5 1.372(3)
C4 H4 0.9300
C11 C12 1.369(3)
C11 C10 1.373(3)
C11 H11 0.9300
C7 C12 1.382(3)
N1 C5 1.308(3)
N1 C1 1.320(3)
C10 H10 0.9300
C5 H5 0.9300
C2 C1 1.358(3)
C2 H2 0.9300
C12 H12 0.9300
C1 H1 0.9300
